data_7043763
loop_
_publ_author_name
'Bru\~na, Sonia'
'Gonzalez Vadillo, Ana Maria'
'Ferr\'andez, Marta'
'Perles, Josefina'
'Montero-Campillo, M. Merced'
'Otilia, M\'o'
'CUADRADO, ISABEL'

_publ_section_title
;
 Formation of Unexpected Silicon- and Disiloxane-Bridged Multiferrocenyl
 Derivatives Bearing Si-O-CH=CH2 and Si-(CH2)2C(CH3)3 Substituents via
 Cleavage of Tetrahydrofuran and Trapping of its Ring Fragments
;
_journal_name_full 'Dalton Trans.'
_journal_paper_doi 10.1039/C7DT02286G
_journal_year 2017
_chemical_formula_sum 'C44 H42 Fe4 O3 Si2'
_chemical_formula_weight 898.36
_chemical_name_common F3C56Cl_oct
_space_group_crystal_system monoclinic
_space_group_IT_number 14
_space_group_name_Hall '-P 2yn'
_space_group_name_H-M_alt 'P 1 21/n 1'
_symmetry_space_group_name_Hall '-P 2yn'
_symmetry_space_group_name_H-M 'P 1 21/n 1'
_atom_sites_solution_hydrogens geom
_atom_sites_solution_primary direct
_atom_sites_solution_secondary difmap
_audit_update_record
;
2017-06-16 deposited with the CCDC.
2017-07-24 downloaded from the CCDC.
;
_cell_angle_alpha 90
_cell_angle_beta 110.4130(10)
_cell_angle_gamma 90
_cell_formula_units_Z 4
_cell_length_a 12.9028(4)
_cell_length_b 21.3942(6)
_cell_length_c 14.7802(4)
_cell_measurement_reflns_used 9861
_cell_measurement_temperature 296.(2)
_cell_measurement_theta_max 26.3635
_cell_measurement_theta_min 2.4056
_cell_volume 3823.79(19)
_computing_cell_refinement 'SAINT V7.68A (Bruker AXS, 2009)'
_computing_data_collection 'Bruker Instrument Service v2010.9.0.0'
_computing_data_reduction 'SAINT V7.68A (Bruker AXS, 2009)'
_computing_structure_refinement 'SHELXL-97 (Sheldrick, 2008)'
_computing_structure_solution 'SHELXS-97 (Sheldrick, 2008)'
_diffrn_ambient_temperature 296.(2)
_diffrn_detector_area_resol_mean 8.3333
_diffrn_measured_fraction_theta_full 1.000
_diffrn_measured_fraction_theta_max 1.000
_diffrn_measurement_device_type 'Bruker Kappa Apex II'
_diffrn_radiation_wavelength 0.71073
_diffrn_reflns_av_R_equivalents 0.0411
_diffrn_reflns_av_sigmaI/netI 0.0160
_diffrn_reflns_limit_h_max 15
_diffrn_reflns_limit_h_min -15
_diffrn_reflns_limit_k_max 25
_diffrn_reflns_limit_k_min -25
_diffrn_reflns_limit_l_max 17
_diffrn_reflns_limit_l_min -17
_diffrn_reflns_number 110301
_diffrn_reflns_theta_full 25.35
_diffrn_reflns_theta_max 25.35
_diffrn_reflns_theta_min 1.75
_exptl_absorpt_coefficient_mu 1.591
_exptl_absorpt_correction_T_max 0.73
_exptl_absorpt_correction_T_min 0.59
_exptl_absorpt_correction_type multi-scan
_exptl_absorpt_process_details sadabs
_exptl_crystal_colour 'clear orange'
_exptl_crystal_density_diffrn 1.561
_exptl_crystal_density_method 'not measured'
_exptl_crystal_description prismatic
_exptl_crystal_F_000 1848
_exptl_crystal_size_max 0.400
_exptl_crystal_size_mid 0.350
_exptl_crystal_size_min 0.210
_refine_diff_density_max 0.392
_refine_diff_density_min -0.311
_refine_ls_extinction_method none
_refine_ls_goodness_of_fit_ref 1.004
_refine_ls_hydrogen_treatment constr
_refine_ls_matrix_type full
_refine_ls_number_parameters 478
_refine_ls_number_reflns 7005
_refine_ls_number_restraints 0
_refine_ls_restrained_S_all 1.004
_refine_ls_R_factor_all 0.0351
_refine_ls_R_factor_gt 0.0268
_refine_ls_shift/su_max 0.001
_refine_ls_shift/su_mean 0.000
_refine_ls_structure_factor_coef Fsqd
_refine_ls_weighting_details 'calc w=1/[\s^2^(Fo^2^)+(0.0793P)^2^+1.4351P] where P=(Fo^2^+2Fc^2^)/3'
_refine_ls_weighting_scheme calc
_refine_ls_wR_factor_gt 0.0852
_refine_ls_wR_factor_ref 0.1083
_reflns_number_gt 6110
_reflns_number_total 7005
_reflns_threshold_expression >2sigma(I)
_cod_data_source_file c7dt02286g2.cif
_cod_data_source_block C8_00678c
_cod_database_code 7043763

loop_
_space_group_symop_operation_xyz
'x, y, z'
'-x+1/2, y+1/2, -z+1/2'
'-x, -y, -z'
'x-1/2, -y-1/2, z-1/2'

loop_
_atom_site_type_symbol
_atom_site_label
_atom_site_fract_x
_atom_site_fract_y
_atom_site_fract_z
_atom_site_U_iso_or_equiv
_atom_site_adp_type
_atom_site_calc_flag
_atom_site_refinement_flags
_atom_site_occupancy
Fe Fe1 0.87258(3) 0.417208(18) 0.82048(3) 0.04440(12) Uani d . 1
Fe Fe2 0.44348(3) 0.368107(19) 0.48410(3) 0.04212(12) Uani d . 1
Fe Fe3 0.96895(3) 0.133789(15) 0.49127(2) 0.03271(11) Uani d . 1
Fe Fe4 0.83608(3) 0.382312(16) 0.31547(3) 0.04068(12) Uani d . 1
O O1 0.82990(14) 0.32767(8) 0.57053(13) 0.0430(4) Uani d . 1
Si Si1 0.72557(5) 0.34586(3) 0.60222(4) 0.03307(15) Uani d . 1
Si Si2 0.90938(5) 0.28734(3) 0.52836(5) 0.03258(15) Uani d . 1
C C1 0.7596(2) 0.41379(11) 0.68365(16) 0.0383(5) Uani d . 1
C C2 0.8420(2) 0.46001(12) 0.69106(19) 0.0500(6) Uani d . 1
H H2 0.8886 0.4608 0.6552 0.06 Uiso calc R 1
C C3 0.8413(3) 0.50446(14) 0.7620(2) 0.0665(9) Uani d . 1
H H3 0.8873 0.5391 0.7808 0.08 Uiso calc R 1
C C4 0.7594(3) 0.48716(17) 0.7988(2) 0.0723(11) Uani d . 1
H H4 0.7414 0.5084 0.8462 0.087 Uiso calc R 1
C C5 0.7084(2) 0.43190(15) 0.75168(19) 0.0558(7) Uani d . 1
H H5 0.6511 0.4107 0.7629 0.067 Uiso calc R 1
C C6 0.9517(7) 0.3353(3) 0.8443(4) 0.139(3) Uani d . 1
H H6 0.9439 0.3049 0.7974 0.167 Uiso calc R 1
C C7 1.0285(4) 0.3829(3) 0.8692(3) 0.1068(17) Uani d . 1
H H7 1.0826 0.39 0.8421 0.128 Uiso calc R 1
C C8 1.0120(4) 0.4181(2) 0.9405(3) 0.0932(14) Uani d . 1
H H8 1.0521 0.4534 0.9693 0.112 Uiso calc R 1
C C9 0.9267(5) 0.3924(4) 0.9617(3) 0.1145(19) Uani d . 1
H H9 0.8992 0.407 1.0082 0.137 Uiso calc R 1
C C10 0.8879(6) 0.3416(4) 0.9033(6) 0.147(3) Uani d . 1
H H10 0.8296 0.3159 0.9029 0.177 Uiso calc R 1
C C11 0.6059(2) 0.36466(11) 0.49387(17) 0.0369(5) Uani d . 1
C C12 0.5609(2) 0.42643(13) 0.4691(2) 0.0452(6) Uani d . 1
H H12 0.5875 0.4624 0.5049 0.054 Uiso calc R 1
C C13 0.4697(2) 0.42356(18) 0.3815(2) 0.0613(9) Uani d . 1
H H13 0.4263 0.4571 0.3499 0.074 Uiso calc R 1
C C14 0.4560(2) 0.36057(19) 0.3505(2) 0.0645(9) Uani d . 1
H H14 0.4019 0.3455 0.295 0.077 Uiso calc R 1
C C15 0.5385(2) 0.32454(15) 0.41832(19) 0.0498(7) Uani d . 1
H H15 0.5478 0.2816 0.4147 0.06 Uiso calc R 1
C C16 0.4337(3) 0.34271(17) 0.6138(2) 0.0603(8) Uani d . 1
H H16 0.4928 0.3318 0.6688 0.072 Uiso calc R 1
C C17 0.3932(3) 0.40292(18) 0.5906(3) 0.0687(9) Uani d . 1
H H17 0.42 0.4387 0.6269 0.082 Uiso calc R 1
C C18 0.3046(3) 0.4000(3) 0.5027(3) 0.0946(15) Uani d . 1
H H18 0.2619 0.4334 0.4697 0.114 Uiso calc R 1
C C19 0.2920(3) 0.3356(3) 0.4730(3) 0.0968(16) Uani d . 1
H H19 0.2394 0.3196 0.4173 0.116 Uiso calc R 1
C C20 0.3735(3) 0.30120(17) 0.5432(3) 0.0689(9) Uani d . 1
H H20 0.3849 0.2583 0.5426 0.083 Uiso calc R 1
C C21 0.89594(19) 0.20299(10) 0.54552(16) 0.0334(5) Uani d . 1
C C22 0.9656(2) 0.16343(12) 0.62186(17) 0.0396(5) Uani d . 1
H H22 1.0263 0.1766 0.6739 0.048 Uiso calc R 1
C C23 0.9260(2) 0.10130(12) 0.60408(19) 0.0464(6) Uani d . 1
H H23 0.956 0.0668 0.6426 0.056 Uiso calc R 1
C C24 0.8331(2) 0.10057(12) 0.5177(2) 0.0482(6) Uani d . 1
H H24 0.7914 0.0657 0.4895 0.058 Uiso calc R 1
C C25 0.8148(2) 0.16253(11) 0.48190(19) 0.0416(6) Uani d . 1
H H25 0.7587 0.175 0.4257 0.05 Uiso calc R 1
C C26 1.0816(2) 0.17393(13) 0.4399(2) 0.0501(7) Uani d . 1
H H26 1.1077 0.2147 0.4513 0.06 Uiso calc R 1
C C27 1.1294(2) 0.12124(13) 0.4967(2) 0.0490(6) Uani d . 1
H H27 1.1923 0.1213 0.5521 0.059 Uiso calc R 1
C C28 1.0650(3) 0.06866(13) 0.4549(2) 0.0524(7) Uani d . 1
H H28 1.0778 0.0279 0.4779 0.063 Uiso calc R 1
C C29 0.9772(3) 0.08882(15) 0.3717(2) 0.0576(8) Uani d . 1
H H29 0.9225 0.0635 0.3303 0.069 Uiso calc R 1
C C30 0.9871(3) 0.15397(15) 0.3627(2) 0.0554(7) Uani d . 1
H H30 0.9401 0.1792 0.3146 0.066 Uiso calc R 1
C C31 0.8780(2) 0.30321(11) 0.39920(18) 0.0388(5) Uani d . 1
C C32 0.9548(2) 0.31544(13) 0.3505(2) 0.0521(7) Uani d . 1
H H32 1.0302 0.3225 0.3803 0.063 Uiso calc R 1
C C33 0.8963(3) 0.31491(14) 0.2492(2) 0.0628(8) Uani d . 1
H H33 0.9272 0.3214 0.2018 0.075 Uiso calc R 1
C C34 0.7848(3) 0.30311(13) 0.2328(2) 0.0583(8) Uani d . 1
H H34 0.7287 0.3004 0.1728 0.07 Uiso calc R 1
C C35 0.7722(2) 0.29604(11) 0.32356(19) 0.0459(6) Uani d . 1
H H35 0.7059 0.288 0.3329 0.055 Uiso calc R 1
C C36 0.8239(3) 0.45386(13) 0.4020(2) 0.0674(9) Uani d . 1
H H36 0.8314 0.4505 0.4667 0.081 Uiso calc R 1
C C37 0.9096(3) 0.46506(15) 0.3667(3) 0.0778(10) Uani d . 1
H H37 0.9839 0.4704 0.4037 0.093 Uiso calc R 1
C C38 0.8636(4) 0.46684(15) 0.2655(3) 0.0766(11) Uani d . 1
H H38 0.9018 0.4736 0.2233 0.092 Uiso calc R 1
C C39 0.7491(3) 0.45648(14) 0.2396(2) 0.0666(9) Uani d . 1
H H39 0.6981 0.4551 0.177 0.08 Uiso calc R 1
C C40 0.7256(3) 0.44864(13) 0.3240(3) 0.0618(8) Uani d . 1
H H40 0.6561 0.4412 0.3276 0.074 Uiso calc R 1
C C41 0.6664(3) 0.22931(15) 0.6331(3) 0.0751(10) Uani d . 1
H H41 0.6515 0.2216 0.5678 0.09 Uiso calc R 1
C C42 0.6527(4) 0.1848(2) 0.6808(4) 0.1025(15) Uani d . 1
H H42A 0.6664 0.1896 0.7465 0.123 Uiso calc R 1
H H42B 0.6288 0.1465 0.6511 0.123 Uiso calc R 1
C C43 1.0850(3) 0.35869(14) 0.6244(3) 0.0671(9) Uani d . 1
H H43 1.0412 0.394 0.6034 0.081 Uiso calc R 1
C C44 1.1827(3) 0.36766(16) 0.6814(3) 0.0669(9) Uani d . 1
H H44A 1.2299 0.3339 0.7045 0.08 Uiso calc R 1
H H44B 1.2075 0.4081 0.7003 0.08 Uiso calc R 1
O O2 0.70035(17) 0.28753(9) 0.66369(14) 0.0545(5) Uani d . 1
O O3 1.03825(14) 0.30396(9) 0.59132(15) 0.0536(5) Uani d . 1

loop_
_atom_site_aniso_label
_atom_site_aniso_U_11
_atom_site_aniso_U_22
_atom_site_aniso_U_33
_atom_site_aniso_U_12
_atom_site_aniso_U_13
_atom_site_aniso_U_23
Fe1 0.0386(2) 0.0503(2) 0.0383(2) 0.00991(16) 0.00590(16) -0.00082(16)
Fe2 0.0333(2) 0.0607(3) 0.0353(2) -0.00018(16) 0.01561(15) 0.00151(16)
Fe3 0.0367(2) 0.03135(19) 0.03121(19) 0.00357(13) 0.01324(15) -0.00226(13)
Fe4 0.0481(2) 0.03326(19) 0.0461(2) 0.00183(15) 0.02328(17) 0.00398(15)
O1 0.0408(9) 0.0400(9) 0.0507(10) 0.0090(7) 0.0192(8) -0.0075(8)
Si1 0.0351(3) 0.0297(3) 0.0360(3) 0.0035(2) 0.0144(3) -0.0006(3)
Si2 0.0284(3) 0.0306(3) 0.0389(3) 0.0031(2) 0.0119(3) -0.0045(2)
C1 0.0384(13) 0.0397(13) 0.0347(12) 0.0120(10) 0.0100(10) -0.0015(10)
C2 0.0645(18) 0.0381(13) 0.0465(14) -0.0006(12) 0.0180(13) -0.0010(11)
C3 0.082(2) 0.0380(15) 0.0645(19) 0.0069(15) 0.0059(17) -0.0117(13)
C4 0.064(2) 0.080(2) 0.0561(18) 0.0336(18) 0.0007(15) -0.0300(17)
C5 0.0385(14) 0.080(2) 0.0453(15) 0.0156(14) 0.0095(12) -0.0160(14)
C6 0.185(7) 0.072(3) 0.086(4) 0.073(4) -0.045(4) -0.001(3)
C7 0.062(2) 0.155(5) 0.084(3) 0.064(3) 0.003(2) 0.010(3)
C8 0.065(2) 0.112(3) 0.068(2) 0.018(2) -0.020(2) -0.011(2)
C9 0.101(4) 0.183(6) 0.048(2) 0.038(4) 0.012(2) 0.035(3)
C10 0.133(5) 0.128(5) 0.124(5) -0.019(4) -0.025(4) 0.085(5)
C11 0.0340(12) 0.0438(13) 0.0368(12) -0.0027(10) 0.0172(10) -0.0038(10)
C12 0.0395(13) 0.0481(14) 0.0510(14) 0.0037(11) 0.0198(12) 0.0105(12)
C13 0.0444(16) 0.095(3) 0.0461(15) 0.0116(16) 0.0178(13) 0.0280(16)
C14 0.0421(16) 0.120(3) 0.0314(14) -0.0081(17) 0.0134(12) -0.0045(16)
C15 0.0420(14) 0.0703(18) 0.0432(14) -0.0079(13) 0.0223(12) -0.0167(13)
C16 0.0629(19) 0.084(2) 0.0457(15) -0.0016(17) 0.0341(14) 0.0039(15)
C17 0.076(2) 0.076(2) 0.075(2) 0.0036(18) 0.053(2) -0.0067(18)
C18 0.061(2) 0.141(4) 0.105(3) 0.040(3) 0.058(2) 0.047(3)
C19 0.048(2) 0.186(5) 0.064(2) -0.044(3) 0.0283(18) -0.015(3)
C20 0.078(2) 0.073(2) 0.073(2) -0.0178(18) 0.049(2) -0.0063(18)
C21 0.0342(12) 0.0338(11) 0.0367(12) 0.0026(9) 0.0178(10) -0.0038(9)
C22 0.0462(14) 0.0443(13) 0.0311(11) 0.0064(11) 0.0171(10) -0.0003(10)
C23 0.0597(17) 0.0394(13) 0.0483(14) 0.0076(12) 0.0291(13) 0.0083(11)
C24 0.0476(15) 0.0373(13) 0.0657(17) -0.0048(11) 0.0272(13) -0.0026(12)
C25 0.0339(12) 0.0391(13) 0.0506(14) 0.0013(10) 0.0134(11) -0.0024(11)
C26 0.0588(17) 0.0453(14) 0.0611(17) 0.0026(13) 0.0395(14) -0.0006(13)
C27 0.0414(14) 0.0576(16) 0.0515(16) 0.0083(12) 0.0206(12) -0.0045(13)
C28 0.0663(18) 0.0390(13) 0.0632(17) 0.0137(13) 0.0368(15) -0.0036(13)
C29 0.0657(19) 0.0645(19) 0.0470(15) -0.0002(15) 0.0249(14) -0.0245(14)
C30 0.071(2) 0.0645(18) 0.0396(14) 0.0176(15) 0.0312(14) 0.0048(13)
C31 0.0410(13) 0.0315(11) 0.0482(14) 0.0039(10) 0.0209(11) 0.0019(10)
C32 0.0522(16) 0.0503(15) 0.0650(18) 0.0129(13) 0.0344(14) 0.0106(13)
C33 0.093(3) 0.0538(17) 0.0578(18) 0.0187(17) 0.0475(18) 0.0057(14)
C34 0.084(2) 0.0426(15) 0.0435(15) -0.0007(14) 0.0165(15) -0.0026(12)
C35 0.0525(15) 0.0346(13) 0.0479(14) -0.0043(11) 0.0142(12) 0.0022(11)
C36 0.114(3) 0.0357(15) 0.0540(17) 0.0027(16) 0.0306(19) -0.0028(13)
C37 0.077(2) 0.0424(17) 0.103(3) -0.0144(16) 0.018(2) 0.0026(18)
C38 0.112(3) 0.0444(17) 0.099(3) 0.0032(18) 0.069(2) 0.0196(17)
C39 0.093(3) 0.0461(16) 0.0566(18) 0.0205(16) 0.0207(17) 0.0086(14)
C40 0.072(2) 0.0417(15) 0.084(2) 0.0133(14) 0.0423(18) 0.0027(15)
C41 0.102(3) 0.0473(17) 0.092(2) -0.0032(18) 0.054(2) 0.0076(17)
C42 0.112(3) 0.075(3) 0.105(3) -0.031(2) 0.019(3) 0.034(2)
C43 0.0471(17) 0.0465(16) 0.098(3) 0.0003(13) 0.0130(17) -0.0120(16)
C44 0.0444(17) 0.0586(19) 0.089(2) -0.0133(14) 0.0128(16) -0.0174(16)
O2 0.0658(13) 0.0442(10) 0.0568(11) -0.0043(9) 0.0253(10) 0.0107(9)
O3 0.0336(9) 0.0449(10) 0.0750(13) -0.0021(8) 0.0097(9) -0.0151(9)

loop_
_atom_type_symbol
_atom_type_description
_atom_type_scat_dispersion_real
_atom_type_scat_dispersion_imag
_atom_type_scat_source
C C 0.0033 0.0016 'International Tables Vol C Tables 4.2.6.8 and 6.1.1.4'
H H 0.0000 0.0000 'International Tables Vol C Tables 4.2.6.8 and 6.1.1.4'
O O 0.0106 0.0060 'International Tables Vol C Tables 4.2.6.8 and 6.1.1.4'
Si Si 0.0817 0.0704 'International Tables Vol C Tables 4.2.6.8 and 6.1.1.4'
Fe Fe 0.3463 0.8444 'International Tables Vol C Tables 4.2.6.8 and 6.1.1.4'

loop_
_geom_angle_atom_site_label_1
_geom_angle_atom_site_label_2
_geom_angle_atom_site_label_3
_geom_angle
C6 Fe1 C10 41.0(3)
C6 Fe1 C7 40.1(2)
C10 Fe1 C7 67.3(3)
C6 Fe1 C9 67.5(2)
C10 Fe1 C9 39.8(3)
C7 Fe1 C9 66.2(2)
C6 Fe1 C5 127.2(3)
C10 Fe1 C5 107.2(2)
C7 Fe1 C5 165.7(2)
C9 Fe1 C5 118.75(19)
C6 Fe1 C4 165.3(3)
C10 Fe1 C4 127.2(3)
C7 Fe1 C4 153.1(2)
C9 Fe1 C4 108.96(19)
C5 Fe1 C4 40.66(13)
C6 Fe1 C2 118.8(2)
C10 Fe1 C2 152.6(3)
C7 Fe1 C2 109.96(18)
C9 Fe1 C2 166.3(2)
C5 Fe1 C2 68.42(13)
C4 Fe1 C2 68.12(14)
C6 Fe1 C3 153.2(3)
C10 Fe1 C3 164.8(3)
C7 Fe1 C3 120.6(2)
C9 Fe1 C3 128.5(2)
C5 Fe1 C3 68.13(14)
C4 Fe1 C3 40.08(16)
C2 Fe1 C3 40.78(12)
C6 Fe1 C8 67.2(2)
C10 Fe1 C8 66.8(2)
C7 Fe1 C8 39.43(18)
C9 Fe1 C8 39.1(2)
C5 Fe1 C8 152.22(16)
C4 Fe1 C8 119.79(16)
C2 Fe1 C8 129.60(19)
C3 Fe1 C8 110.15(17)
C6 Fe1 C1 106.74(16)
C10 Fe1 C1 117.5(2)
C7 Fe1 C1 128.15(16)
C9 Fe1 C1 151.8(2)
C5 Fe1 C1 41.31(10)
C4 Fe1 C1 69.21(10)
C2 Fe1 C1 41.05(11)
C3 Fe1 C1 69.20(11)
C8 Fe1 C1 166.18(17)
C18 Fe2 C19 41.58(19)
C18 Fe2 C12 122.48(18)
C19 Fe2 C12 159.40(19)
C18 Fe2 C15 158.11(18)
C19 Fe2 C15 121.88(17)
C12 Fe2 C15 68.50(12)
C18 Fe2 C16 67.29(15)
C19 Fe2 C16 67.07(15)
C12 Fe2 C16 123.97(13)
C15 Fe2 C16 124.88(13)
C18 Fe2 C17 40.34(17)
C19 Fe2 C17 68.35(17)
C12 Fe2 C17 108.01(13)
C15 Fe2 C17 160.25(14)
C16 Fe2 C17 39.77(14)
C18 Fe2 C14 122.01(16)
C19 Fe2 C14 107.07(14)
C12 Fe2 C14 68.30(13)
C15 Fe2 C14 40.44(13)
C16 Fe2 C14 159.99(16)
C17 Fe2 C14 158.10(15)
C18 Fe2 C13 106.77(15)
C19 Fe2 C13 122.92(16)
C12 Fe2 C13 40.63(12)
C15 Fe2 C13 68.22(13)
C16 Fe2 C13 158.88(15)
C17 Fe2 C13 122.65(15)
C14 Fe2 C13 40.51(14)
C18 Fe2 C20 68.49(17)
C19 Fe2 C20 40.24(18)
C12 Fe2 C20 158.94(14)
C15 Fe2 C20 108.24(14)
C16 Fe2 C20 39.62(14)
C17 Fe2 C20 67.61(14)
C14 Fe2 C20 123.61(15)
C13 Fe2 C20 159.31(15)
C18 Fe2 C11 159.08(19)
C19 Fe2 C11 157.8(2)
C12 Fe2 C11 41.23(10)
C15 Fe2 C11 41.13(10)
C16 Fe2 C11 108.73(12)
C17 Fe2 C11 123.40(13)
C14 Fe2 C11 69.02(11)
C13 Fe2 C11 69.14(11)
C20 Fe2 C11 122.53(13)
C25 Fe3 C30 107.40(12)
C25 Fe3 C22 68.28(10)
C30 Fe3 C22 149.31(12)
C25 Fe3 C29 115.22(12)
C30 Fe3 C29 40.37(12)
C22 Fe3 C29 169.85(12)
C25 Fe3 C26 130.50(11)
C30 Fe3 C26 40.46(12)
C22 Fe3 C26 118.09(11)
C29 Fe3 C26 67.65(12)
C25 Fe3 C24 40.51(11)
C30 Fe3 C24 129.35(13)
C22 Fe3 C24 68.11(11)
C29 Fe3 C24 107.86(12)
C26 Fe3 C24 168.43(12)
C25 Fe3 C23 67.93(11)
C30 Fe3 C23 168.32(13)
C22 Fe3 C23 40.40(11)
C29 Fe3 C23 130.69(13)
C26 Fe3 C23 150.51(12)
C24 Fe3 C23 40.31(11)
C25 Fe3 C28 148.06(11)
C30 Fe3 C28 67.96(12)
C22 Fe3 C28 131.99(11)
C29 Fe3 C28 40.42(12)
C26 Fe3 C28 67.49(11)
C24 Fe3 C28 116.61(11)
C23 Fe3 C28 109.91(11)
C25 Fe3 C27 169.80(11)
C30 Fe3 C27 67.91(12)
C22 Fe3 C27 110.77(11)
C29 Fe3 C27 67.58(12)
C26 Fe3 C27 40.21(11)
C24 Fe3 C27 149.41(11)
C23 Fe3 C27 118.42(11)
C28 Fe3 C27 39.95(12)
C25 Fe3 C21 40.78(9)
C30 Fe3 C21 115.27(11)
C22 Fe3 C21 41.21(9)
C29 Fe3 C21 147.33(11)
C26 Fe3 C21 108.83(10)
C24 Fe3 C21 68.77(10)
C23 Fe3 C21 68.76(10)
C28 Fe3 C21 170.71(11)
C27 Fe3 C21 131.87(10)
C32 Fe4 C37 107.90(14)
C32 Fe4 C38 120.59(14)
C37 Fe4 C38 40.50(15)
C32 Fe4 C36 125.96(14)
C37 Fe4 C36 40.28(15)
C38 Fe4 C36 67.72(14)
C32 Fe4 C39 155.76(13)
C37 Fe4 C39 67.79(15)
C38 Fe4 C39 40.51(15)
C36 Fe4 C39 67.19(13)
C32 Fe4 C35 68.37(12)
C37 Fe4 C35 156.02(14)
C38 Fe4 C35 162.10(15)
C36 Fe4 C35 121.44(13)
C39 Fe4 C35 125.44(14)
C32 Fe4 C33 40.92(13)
C37 Fe4 C33 126.08(16)
C38 Fe4 C33 108.07(13)
C36 Fe4 C33 163.27(16)
C39 Fe4 C33 120.93(13)
C35 Fe4 C33 67.58(13)
C32 Fe4 C40 162.60(13)
C37 Fe4 C40 67.46(15)
C38 Fe4 C40 67.62(14)
C36 Fe4 C40 39.78(14)
C39 Fe4 C40 39.91(13)
C35 Fe4 C40 108.61(13)
C33 Fe4 C40 155.35(15)
C32 Fe4 C31 41.21(10)
C37 Fe4 C31 120.24(13)
C38 Fe4 C31 155.45(15)
C36 Fe4 C31 107.61(11)
C39 Fe4 C31 162.04(13)
C35 Fe4 C31 41.15(10)
C33 Fe4 C31 69.08(11)
C40 Fe4 C31 125.22(11)
C32 Fe4 C34 68.20(13)
C37 Fe4 C34 162.29(16)
C38 Fe4 C34 125.30(14)
C36 Fe4 C34 155.84(15)
C39 Fe4 C34 108.22(13)
C35 Fe4 C34 40.35(11)
C33 Fe4 C34 39.81(14)
C40 Fe4 C34 121.38(14)
C31 Fe4 C34 69.03(11)
Si1 O1 Si2 160.00(12)
O1 Si1 O2 108.83(10)
O1 Si1 C11 109.30(10)
O2 Si1 C11 112.33(11)
O1 Si1 C1 110.25(11)
O2 Si1 C1 106.65(11)
C11 Si1 C1 109.45(11)
O1 Si2 O3 108.61(10)
O1 Si2 C21 111.49(10)
O3 Si2 C21 105.12(10)
O1 Si2 C31 111.16(10)
O3 Si2 C31 111.22(12)
C21 Si2 C31 109.09(11)
C2 C1 C5 105.7(2)
C2 C1 Si1 126.79(19)
C5 C1 Si1 127.5(2)
C2 C1 Fe1 69.13(14)
C5 C1 Fe1 68.91(14)
Si1 C1 Fe1 126.99(12)
C3 C2 C1 108.9(3)
C3 C2 Fe1 69.84(17)
C1 C2 Fe1 69.81(14)
C3 C2 H2 125.5
C1 C2 H2 125.5
Fe1 C2 H2 126.4
C4 C3 C2 108.1(3)
C4 C3 Fe1 69.9(2)
C2 C3 Fe1 69.38(16)
C4 C3 H3 125.9
C2 C3 H3 125.9
Fe1 C3 H3 126.3
C3 C4 C5 108.4(3)
C3 C4 Fe1 69.99(18)
C5 C4 Fe1 69.37(16)
C3 C4 H4 125.8
C5 C4 H4 125.8
Fe1 C4 H4 126.4
C4 C5 C1 108.8(3)
C4 C5 Fe1 69.98(16)
C1 C5 Fe1 69.78(14)
C4 C5 H5 125.6
C1 C5 H5 125.6
Fe1 C5 H5 126.2
C7 C6 C10 106.7(5)
C7 C6 Fe1 71.0(2)
C10 C6 Fe1 69.5(3)
C7 C6 H6 126.6
C10 C6 H6 126.6
Fe1 C6 H6 124.5
C8 C7 C6 108.8(5)
C8 C7 Fe1 70.9(2)
C6 C7 Fe1 68.9(3)
C8 C7 H7 125.6
C6 C7 H7 125.6
Fe1 C7 H7 126.2
C9 C8 C7 108.0(5)
C9 C8 Fe1 70.0(2)
C7 C8 Fe1 69.7(2)
C9 C8 H8 126.0
C7 C8 H8 126.0
Fe1 C8 H8 126.0
C8 C9 C10 108.8(6)
C8 C9 Fe1 70.9(2)
C10 C9 Fe1 68.9(3)
C8 C9 H9 125.6
C10 C9 H9 125.6
Fe1 C9 H9 126.2
C9 C10 C6 107.7(6)
C9 C10 Fe1 71.3(3)
C6 C10 Fe1 69.5(3)
C9 C10 H10 126.2
C6 C10 H10 126.2
Fe1 C10 H10 124.7
C15 C11 C12 105.7(2)
C15 C11 Si1 130.0(2)
C12 C11 Si1 124.32(19)
C15 C11 Fe2 68.90(14)
C12 C11 Fe2 68.72(14)
Si1 C11 Fe2 126.55(13)
C13 C12 C11 109.0(3)
C13 C12 Fe2 70.07(17)
C11 C12 Fe2 70.05(14)
C13 C12 H12 125.5
C11 C12 H12 125.5
Fe2 C12 H12 126.0
C14 C13 C12 107.9(3)
C14 C13 Fe2 69.70(17)
C12 C13 Fe2 69.31(15)
C14 C13 H13 126.0
C12 C13 H13 126.0
Fe2 C13 H13 126.5
C15 C14 C13 108.2(3)
C15 C14 Fe2 69.58(15)
C13 C14 Fe2 69.79(17)
C15 C14 H14 125.9
C13 C14 H14 125.9
Fe2 C14 H14 126.3
C14 C15 C11 109.2(3)
C14 C15 Fe2 69.98(17)
C11 C15 Fe2 69.97(14)
C14 C15 H15 125.4
C11 C15 H15 125.4
Fe2 C15 H15 126.2
C20 C16 C17 110.2(3)
C20 C16 Fe2 70.45(18)
C17 C16 Fe2 70.25(18)
C20 C16 H16 124.9
C17 C16 H16 124.9
Fe2 C16 H16 126.0
C16 C17 C18 107.6(4)
C16 C17 Fe2 69.98(17)
C18 C17 Fe2 69.2(2)
C16 C17 H17 126.2
C18 C17 H17 126.2
Fe2 C17 H17 126.2
C17 C18 C19 107.2(4)
C17 C18 Fe2 70.50(19)
C19 C18 Fe2 69.3(2)
C17 C18 H18 126.4
C19 C18 H18 126.4
Fe2 C18 H18 125.3
C20 C19 C18 107.5(3)
C20 C19 Fe2 70.57(19)
C18 C19 Fe2 69.1(2)
C20 C19 H19 126.2
C18 C19 H19 126.2
Fe2 C19 H19 125.7
C16 C20 C19 107.5(4)
C16 C20 Fe2 69.93(18)
C19 C20 Fe2 69.2(2)
C16 C20 H20 126.2
C19 C20 H20 126.2
Fe2 C20 H20 126.2
C25 C21 C22 105.8(2)
C25 C21 Si2 125.88(18)
C22 C21 Si2 128.26(18)
C25 C21 Fe3 68.79(13)
C22 C21 Fe3 68.84(13)
Si2 C21 Fe3 124.98(12)
C23 C22 C21 108.6(2)
C23 C22 Fe3 70.05(14)
C21 C22 Fe3 69.95(13)
C23 C22 H22 125.7
C21 C22 H22 125.7
Fe3 C22 H22 125.9
C22 C23 C24 108.4(2)
C22 C23 Fe3 69.55(14)
C24 C23 Fe3 69.79(15)
C22 C23 H23 125.8
C24 C23 H23 125.8
Fe3 C23 H23 126.4
C25 C24 C23 107.8(2)
C25 C24 Fe3 69.30(14)
C23 C24 Fe3 69.90(15)
C25 C24 H24 126.1
C23 C24 H24 126.1
Fe3 C24 H24 126.3
C24 C25 C21 109.4(2)
C24 C25 Fe3 70.20(15)
C21 C25 Fe3 70.42(13)
C24 C25 H25 125.3
C21 C25 H25 125.3
Fe3 C25 H25 125.7
C27 C26 C30 108.3(3)
C27 C26 Fe3 70.35(16)
C30 C26 Fe3 69.48(16)
C27 C26 H26 125.9
C30 C26 H26 125.9
Fe3 C26 H26 125.9
C28 C27 C26 108.0(3)
C28 C27 Fe3 69.88(16)
C26 C27 Fe3 69.43(15)
C28 C27 H27 126.0
C26 C27 H27 126.0
Fe3 C27 H27 126.2
C27 C28 C29 108.0(3)
C27 C28 Fe3 70.17(15)
C29 C28 Fe3 69.41(15)
C27 C28 H28 126.0
C29 C28 H28 126.0
Fe3 C28 H28 126.0
C30 C29 C28 108.1(3)
C30 C29 Fe3 69.59(15)
C28 C29 Fe3 70.17(15)
C30 C29 H29 125.9
C28 C29 H29 125.9
Fe3 C29 H29 125.9
C29 C30 C26 107.6(3)
C29 C30 Fe3 70.04(16)
C26 C30 Fe3 70.07(15)
C29 C30 H30 126.2
C26 C30 H30 126.2
Fe3 C30 H30 125.3
C32 C31 C35 105.3(2)
C32 C31 Si2 127.8(2)
C35 C31 Si2 126.28(19)
C32 C31 Fe4 68.37(14)
C35 C31 Fe4 68.94(14)
Si2 C31 Fe4 133.90(13)
C33 C32 C31 108.7(3)
C33 C32 Fe4 70.14(16)
C31 C32 Fe4 70.43(14)
C33 C32 H32 125.7
C31 C32 H32 125.7
Fe4 C32 H32 125.4
C34 C33 C32 108.7(3)
C34 C33 Fe4 70.71(17)
C32 C33 Fe4 68.95(16)
C34 C33 H33 125.6
C32 C33 H33 125.7
Fe4 C33 H33 126.3
C33 C34 C35 107.8(3)
C33 C34 Fe4 69.48(17)
C35 C34 Fe4 69.18(15)
C33 C34 H34 126.1
C35 C34 H34 126.1
Fe4 C34 H34 126.8
C34 C35 C31 109.5(3)
C34 C35 Fe4 70.47(16)
C31 C35 Fe4 69.91(14)
C34 C35 H35 125.3
C31 C35 H35 125.3
Fe4 C35 H35 126.0
C40 C36 C37 108.4(3)
C40 C36 Fe4 70.52(17)
C37 C36 Fe4 69.49(19)
C40 C36 H36 125.8
C37 C36 H36 125.8
Fe4 C36 H36 125.8
C36 C37 C38 107.9(3)
C36 C37 Fe4 70.22(18)
C38 C37 Fe4 69.9(2)
C36 C37 H37 126.1
C38 C37 H37 126.1
Fe4 C37 H37 125.4
C37 C38 C39 107.4(3)
C37 C38 Fe4 69.57(18)
C39 C38 Fe4 70.05(18)
C37 C38 H38 126.3
C39 C38 H38 126.3
Fe4 C38 H38 125.7
C40 C39 C38 108.1(3)
C40 C39 Fe4 70.34(17)
C38 C39 Fe4 69.45(18)
C40 C39 H39 126.0
C38 C39 H39 126.0
Fe4 C39 H39 125.8
C36 C40 C39 108.2(3)
C36 C40 Fe4 69.69(18)
C39 C40 Fe4 69.75(17)
C36 C40 H40 125.9
C39 C40 H40 125.9
Fe4 C40 H40 126.2
C42 C41 O2 128.1(4)
C42 C41 H41 116.0
O2 C41 H41 116.0
C41 C42 H42A 120.0
C41 C42 H42B 120.0
H42A C42 H42B 120.0
C44 C43 O3 126.8(3)
C44 C43 H43 116.6
O3 C43 H43 116.6
C43 C44 H44A 120.0
C43 C44 H44B 120.0
H44A C44 H44B 120.0
C41 O2 Si1 128.4(2)
C43 O3 Si2 129.88(19)

loop_
_geom_bond_atom_site_label_1
_geom_bond_atom_site_label_2
_geom_bond_distance
Fe1 C6 1.997(4)
Fe1 C10 1.997(5)
Fe1 C7 2.023(4)
Fe1 C9 2.027(4)
Fe1 C5 2.029(3)
Fe1 C4 2.037(3)
Fe1 C2 2.031(3)
Fe1 C3 2.038(3)
Fe1 C8 2.039(3)
Fe1 C1 2.041(2)
Fe2 C18 2.024(3)
Fe2 C19 2.027(3)
Fe2 C12 2.034(3)
Fe2 C15 2.037(3)
Fe2 C16 2.038(3)
Fe2 C17 2.041(3)
Fe2 C14 2.042(3)
Fe2 C13 2.044(3)
Fe2 C20 2.045(3)
Fe2 C11 2.051(2)
Fe3 C25 2.040(2)
Fe3 C30 2.041(3)
Fe3 C22 2.046(2)
Fe3 C29 2.047(3)
Fe3 C26 2.048(3)
Fe3 C24 2.051(3)
Fe3 C23 2.053(3)
Fe3 C28 2.057(3)
Fe3 C27 2.061(3)
Fe3 C21 2.061(2)
Fe4 C32 2.027(3)
Fe4 C37 2.027(3)
Fe4 C38 2.031(3)
Fe4 C36 2.036(3)
Fe4 C39 2.039(3)
Fe4 C35 2.042(3)
Fe4 C33 2.043(3)
Fe4 C40 2.047(3)
Fe4 C31 2.055(2)
Fe4 C34 2.059(3)
O1 Si1 1.6195(17)
O1 Si2 1.6219(16)
Si1 O2 1.6416(19)
Si1 C11 1.840(3)
Si1 C1 1.840(2)
Si2 O3 1.6365(18)
Si2 C21 1.839(2)
Si2 C31 1.840(3)
C1 C2 1.428(4)
C1 C5 1.435(4)
C2 C3 1.418(4)
C2 H2 0.93
C3 C4 1.396(5)
C3 H3 0.93
C4 C5 1.412(5)
C4 H4 0.93
C5 H5 0.93
C6 C7 1.378(8)
C6 C10 1.399(9)
C6 H6 0.93
C7 C8 1.370(6)
C7 H7 0.93
C8 C9 1.362(7)
C8 H8 0.93
C9 C10 1.371(9)
C9 H9 0.93
C10 H10 0.93
C11 C15 1.436(4)
C11 C12 1.438(4)
C12 C13 1.415(4)
C12 H12 0.93
C13 C14 1.414(5)
C13 H13 0.93
C14 C15 1.410(4)
C14 H14 0.93
C15 H15 0.93
C16 C20 1.384(5)
C16 C17 1.387(5)
C16 H16 0.93
C17 C18 1.402(6)
C17 H17 0.93
C18 C19 1.438(7)
C18 H18 0.93
C19 C20 1.400(6)
C19 H19 0.93
C20 H20 0.93
C21 C25 1.429(3)
C21 C22 1.446(3)
C22 C23 1.415(4)
C22 H22 0.93
C23 C24 1.414(4)
C23 H23 0.93
C24 C25 1.416(4)
C24 H24 0.93
C25 H25 0.93
C26 C27 1.413(4)
C26 C30 1.414(4)
C26 H26 0.93
C27 C28 1.407(4)
C27 H27 0.93
C28 C29 1.418(4)
C28 H28 0.93
C29 C30 1.410(4)
C29 H29 0.93
C30 H30 0.93
C31 C32 1.436(4)
C31 C35 1.440(4)
C32 C33 1.423(5)
C32 H32 0.93
C33 C34 1.396(5)
C33 H33 0.93
C34 C35 1.414(4)
C34 H34 0.93
C35 H35 0.93
C36 C40 1.389(5)
C36 C37 1.399(5)
C36 H36 0.93
C37 C38 1.405(5)
C37 H37 0.93
C38 C39 1.409(5)
C38 H38 0.93
C39 C40 1.394(5)
C39 H39 0.93
C40 H40 0.93
C41 C42 1.234(5)
C41 O2 1.345(4)
C41 H41 0.93
C42 H42A 0.93
C42 H42B 0.93
C43 C44 1.262(4)
C43 O3 1.330(3)
C43 H43 0.93
C44 H44A 0.93
C44 H44B 0.93
